data_7249636
loop_
_publ_author_name
'Boh\'a\<cek, Vojt\<ech'
'Erbenov\'a, Tereza'
'Malina, Jakub D\'avid'
'Kloubcov\'a, Marie'
'\<Smahel, Michal'
'Eigner, V\'aclav'
'T\%uma, Ji\<r\'i'

_publ_section_title
;
 Spectroscopic and photochemical evaluation of stereochemically biased
 3&#x2032;-substituted spiropyran photoswitches
;
_journal_issue 50
_journal_name_full 'RSC Advances'
_journal_page_first 37370
_journal_page_last 37379
_journal_paper_doi 10.1039/D4RA07750D
_journal_volume 14
_journal_year 2024
_chemical_absolute_configuration ad
_chemical_formula_moiety 'C10 H15 O4 S, C17 H18 N'
_chemical_formula_sum 'C27 H33 N O4 S'
_chemical_formula_weight 467.63
_space_group_IT_number 19
_space_group_name_Hall 'P 2ac 2ab'
_space_group_name_H-M_alt 'P 21 21 21'
_symmetry_cell_setting orthorhombic
_symmetry_space_group_name_Hall 'P 2ac 2ab'
_symmetry_space_group_name_H-M 'P 21 21 21'
_atom_sites_solution_hydrogens difmap
_atom_sites_solution_primary other
_atom_sites_solution_secondary difmap
_audit_update_record
;
2024-10-24 deposited with the CCDC.	2024-11-15 downloaded from the CCDC.
;
_cell_angle_alpha 90
_cell_angle_beta 90
_cell_angle_gamma 90
_cell_formula_units_Z 4
_cell_length_a 8.0588(2)
_cell_length_b 12.1638(3)
_cell_length_c 25.1238(6)
_cell_measurement_reflns_used 239
_cell_measurement_temperature 180
_cell_measurement_theta_max 59.50
_cell_measurement_theta_min 12.41
_cell_volume 2462.78(10)
_computing_cell_refinement 'Apex3 (Bruker AXS, 2015)'
_computing_data_collection 'Apex3 (Bruker AXS, 2015)'
_computing_data_reduction 'Apex3 (Bruker AXS, 2015)'
_computing_molecular_graphics 'CAMERON (Watkin et al., 1996)'
_computing_publication_material 'CRYSTALS (Betteridge et al., 2003)'
_computing_structure_refinement 'CRYSTALS (Betteridge et al., 2003)'
_computing_structure_solution 'Superflip (Palatinus & Chapuis, 2007)'
_diffrn_ambient_pressure 101
_diffrn_ambient_temperature 180
_diffrn_measured_fraction_theta_full 0.999
_diffrn_measured_fraction_theta_max 0.999
_diffrn_measurement_device Area
_diffrn_measurement_device_type 'Bruker Kappa Apex3'
_diffrn_measurement_method '\f & \w scans'
_diffrn_radiation_monochromator graphite
_diffrn_radiation_type 'Cu K\a'
_diffrn_radiation_wavelength 1.54178
_diffrn_reflns_av_R_equivalents 0.033
_diffrn_reflns_av_unetI/netI 0.053
_diffrn_reflns_limit_h_max 9
_diffrn_reflns_limit_h_min -9
_diffrn_reflns_limit_k_max 14
_diffrn_reflns_limit_k_min -15
_diffrn_reflns_limit_l_max 31
_diffrn_reflns_limit_l_min -23
_diffrn_reflns_number 26290
_diffrn_reflns_theta_full 72.219
_diffrn_reflns_theta_max 72.219
_diffrn_reflns_theta_min 4.038
_diffrn_standards_number 0
_exptl_absorpt_coefficient_mu 1.431
_exptl_absorpt_correction_T_max 0.59
_exptl_absorpt_correction_T_min 0.49
_exptl_absorpt_correction_type multi-scan
_exptl_absorpt_process_details 'SADABS (Siemens, 1996)'
_exptl_crystal_colour orange
_exptl_crystal_density_diffrn 1.261
_exptl_crystal_density_meas ?
_exptl_crystal_density_method 'not measured'
_exptl_crystal_description prism
_exptl_crystal_F_000 999.997
_exptl_crystal_size_max 0.471
_exptl_crystal_size_mid 0.406
_exptl_crystal_size_min 0.367
_refine_diff_density_max 0.16
_refine_diff_density_min -0.16
_refine_ls_abs_structure_details
; 
 Parsons, Flack & Wagner (2013), 
 2025 Friedel Pairs 
;
_refine_ls_abs_structure_Flack 0.023(5)
_refine_ls_extinction_coef 500(20)
_refine_ls_extinction_method 'Larson (1970), Equation 22'
_refine_ls_goodness_of_fit_ref 0.9793
_refine_ls_hydrogen_treatment mixed
_refine_ls_matrix_type full
_refine_ls_number_parameters 396
_refine_ls_number_reflns 4803
_refine_ls_number_restraints 296
_refine_ls_R_factor_all 0.0316
_refine_ls_R_factor_gt 0.0309
_refine_ls_shift/su_max 0.0274439
_refine_ls_shift/su_mean 0.0014819
_refine_ls_structure_factor_coef Fsqd
_refine_ls_weighting_details
;
 Method= Modified Sheldrick 
 w=1/[\s^2^(F^2^) + ( 0.05P)^2^ + 0.54P] 
 ,where P=(max(Fo^2^,0) + 2Fc^2^)/3 
;
_refine_ls_weighting_scheme calc
_refine_ls_wR_factor_all 0.0829
_refine_ls_wR_factor_gt 0.0822
_refine_ls_wR_factor_ref 0.0829
_reflns_limit_h_max 9
_reflns_limit_h_min -9
_reflns_limit_k_max 15
_reflns_limit_k_min 0
_reflns_limit_l_max 30
_reflns_limit_l_min 0
_reflns_number_gt 4685
_reflns_number_total 4803
_reflns_threshold_expression I>2.0\s(I)
_oxford_diffrn_Wilson_B_factor 2.41
_oxford_diffrn_Wilson_scale 13.92
_oxford_refine_ls_r_factor_ref 0.0316
_oxford_refine_ls_scale 0.2887(3)
_oxford_reflns_number_all 4803
_cod_data_source_file d4ra07750d2.cif
_cod_data_source_block 5a_salt
_cod_depositor_comments
;
The following automatic conversions were performed:

data item '_exptl_crystal_density_meas' value 'not measured' was
changed to '?' -- the value is perceived as not measured.

Automatic conversion script
Id: cif_fix_values 8170 2020-07-09 18:12:32Z antanas 
;
_cod_original_sg_symbol_Hall 'P 2ac 2ab '
_cod_original_sg_symbol_H-M 'P 21 21 21 '
_cod_database_code 7249636
_oxford_refine_reflns_threshold_expression I>-3.0\s(I)
_oxford_refine_ls_r_factor_all 0.0316
_oxford_refine_ls_wr_factor_all 0.0829
_oxford_hooft_y 0.0250(7)
_oxford_bijvoet_difference 0.023(5)
_oxford_refined_flack_x 0.028(13)

loop_
_symmetry_equiv_pos_as_xyz
x,y,z
-x+1/2,-y,z+1/2
x+1/2,-y+1/2,-z
-x,y+1/2,-z+1/2

loop_
_atom_site_label
_atom_site_type_symbol
_atom_site_fract_x
_atom_site_fract_y
_atom_site_fract_z
_atom_site_U_iso_or_equiv
_atom_site_occupancy
_atom_site_adp_type
_atom_site_refinement_flags_posn
_atom_site_refinement_flags_adp
_atom_site_refinement_flags_occupancy
_atom_site_disorder_assembly
_atom_site_disorder_group
_atom_site_attached_hydrogens
N1 N -0.06648(16) 0.17846(11) 0.21126(5) 0.0259 1.0000 Uani D . . . . .
C2 C 0.07512(19) 0.22195(13) 0.19903(6) 0.0275 1.0000 Uani D . . . . .
C3 C 0.13083(19) 0.30090(12) 0.24187(6) 0.0252 1.0000 Uani . . . . . .
C4 C -0.01342(17) 0.29474(12) 0.27988(6) 0.0226 1.0000 Uani . . . . . .
C5 C -0.0474(2) 0.35046(13) 0.32657(6) 0.0274 1.0000 Uani . . . . . .
C6 C -0.1969(2) 0.32786(14) 0.35250(7) 0.0300 1.0000 Uani . . . . . .
C7 C -0.30740(19) 0.25096(14) 0.33235(7) 0.0306 1.0000 Uani . . . . . .
C8 C -0.27480(19) 0.19449(13) 0.28563(7) 0.0276 1.0000 Uani . . . . . .
C9 C -0.12668(19) 0.21919(11) 0.26056(6) 0.0231 1.0000 Uani D . . . . .
C10 C 0.1617(2) 0.19876(18) 0.14862(7) 0.0414 1.0000 Uani . . . . . .
C11 C 0.1556(2) 0.41713(15) 0.21908(7) 0.0362 1.0000 Uani . . . . . .
C12 C 0.29752(18) 0.26229(13) 0.26719(6) 0.0271 1.0000 Uani . . . . . .
C13 C 0.29232(18) 0.15219(13) 0.29410(7) 0.0273 1.0000 Uani . . . . . .
C14 C 0.2556(2) 0.14401(15) 0.34819(7) 0.0347 1.0000 Uani . . . . . .
C15 C 0.2566(3) 0.04292(18) 0.37376(9) 0.0503 1.0000 Uani . . . . . .
C16 C 0.2942(3) -0.05125(17) 0.34600(11) 0.0554 1.0000 Uani . . . . . .
C17 C 0.3300(2) -0.04452(16) 0.29250(11) 0.0506 1.0000 Uani . . . . . .
C18 C 0.3289(2) 0.05580(14) 0.26644(8) 0.0367 1.0000 Uani . . . . . .
C101 C 0.3200(2) 0.52646(15) 0.48160(7) 0.0323 0.729(3) Uani D . P 1 1 .
C102 C 0.3945(3) 0.55622(17) 0.53567(7) 0.0540 0.729(3) Uani D . P 1 1 .
C103 C 0.3046(3) 0.48835(19) 0.57701(7) 0.0651 0.729(3) Uani D . P 1 1 .
C104 C 0.1829(2) 0.42437(16) 0.54304(7) 0.0460 0.729(3) Uani D . P 1 1 .
C105 C 0.2807(3) 0.33826(17) 0.51261(9) 0.0631 0.729(3) Uani D . P 1 1 .
C106 C 0.3787(3) 0.40747(19) 0.47091(8) 0.0549 0.729(3) Uani D . P 1 1 .
C107 C 0.1372(2) 0.50897(14) 0.49934(6) 0.0365 0.729(3) Uani D . P 1 1 .
C108 C 0.0207(3) 0.46206(19) 0.45756(9) 0.0522 0.729(3) Uani D . P 1 1 .
C109 C 0.0543(3) 0.6133(2) 0.51970(9) 0.0615 0.729(3) Uani D . P 1 1 .
O111 O 0.5065(4) 0.6202(3) 0.54356(9) 0.0791 0.729(3) Uani D . P 1 1 .
C201 C 0.3329(5) 0.5087(4) 0.47210(16) 0.0469 0.271(3) Uani D . P 1 2 .
C202 C 0.4563(5) 0.4992(4) 0.51715(15) 0.0729 0.271(3) Uani D . P 1 2 .
C203 C 0.3751(6) 0.4297(4) 0.56029(15) 0.0662 0.271(3) Uani D . P 1 2 .
C204 C 0.2062(5) 0.4077(4) 0.53642(16) 0.0649 0.271(3) Uani D . P 1 2 .
C205 C 0.2287(5) 0.3241(4) 0.49219(18) 0.0736 0.271(3) Uani D . P 1 2 .
C206 C 0.3217(5) 0.3906(4) 0.44823(17) 0.0619 0.271(3) Uani D . P 1 2 .
C207 C 0.1710(5) 0.5159(4) 0.50552(16) 0.0594 0.271(3) Uani D . P 1 2 .
C208 C 0.0110(7) 0.5117(4) 0.4745(2) 0.0678 0.271(3) Uani D . P 1 2 .
C209 C 0.1605(6) 0.6190(5) 0.54006(19) 0.0872 0.271(3) Uani D . P 1 2 .
O211 O 0.5947(8) 0.5375(10) 0.5180(3) 0.1036 0.271(3) Uani D . P 1 2 .
C110 C 0.3647(3) 0.61336(15) 0.43967(7) 0.0400 1.0000 Uani . . . . . .
S112 S 0.38580(4) 0.58204(3) 0.370789(15) 0.0274 1.0000 Uani . . . . . .
O113 O 0.5162(2) 0.50274(14) 0.36651(7) 0.0608 1.0000 Uani . . . . . .
O114 O 0.22377(16) 0.54078(10) 0.35325(5) 0.0383 1.0000 Uani . . . . . .
O115 O 0.42321(15) 0.68677(11) 0.34541(5) 0.0390 1.0000 Uani . . . . . .
H81 H -0.3557 0.1454 0.2721 0.0339 1.0000 Uiso R . . . . .
H71 H -0.4044 0.2360 0.3511 0.0351 1.0000 Uiso R . . . . .
H61 H -0.2228 0.3669 0.3846 0.0361 1.0000 Uiso R . . . . .
H51 H 0.0251 0.3998 0.3415 0.0332 1.0000 Uiso R . . . . .
H103 H 0.1025 0.1465 0.1265 0.0613 1.0000 Uiso R . . . . .
H101 H 0.2778 0.1789 0.1540 0.0626 1.0000 Uiso R . . . . .
H102 H 0.1646 0.2677 0.1294 0.0619 1.0000 Uiso R . . . . .
H122 H 0.3272 0.3193 0.2922 0.0333 1.0000 Uiso R . . . . .
H121 H 0.3789 0.2615 0.2387 0.0352 1.0000 Uiso R . . . . .
H181 H 0.3530 0.0609 0.2292 0.0464 1.0000 Uiso R . . . . .
H171 H 0.3578 -0.1090 0.2729 0.0578 1.0000 Uiso R . . . . .
H161 H 0.2959 -0.1197 0.3619 0.0699 1.0000 Uiso R . . . . .
H151 H 0.2301 0.0419 0.4109 0.0591 1.0000 Uiso R . . . . .
H141 H 0.2308 0.2063 0.3682 0.0410 1.0000 Uiso R . . . . .
H113 H 0.2471 0.4192 0.1928 0.0529 1.0000 Uiso R . . . . .
H112 H 0.1854 0.4722 0.2463 0.0519 1.0000 Uiso R . . . . .
H111 H 0.0563 0.4446 0.2008 0.0523 1.0000 Uiso R . . . . .
H11 H -0.121(2) 0.1304(14) 0.1896(6) 0.0338(19) 1.0000 Uiso D . . . . .
H1031 H 0.2509 0.5339 0.6024 0.0801 0.729(3) Uiso DR . P 1 1 .
H1032 H 0.3786 0.4398 0.5947 0.0801 0.729(3) Uiso DR . P 1 1 .
H1041 H 0.0904 0.3962 0.5621 0.0554 0.729(3) Uiso DR . P 1 1 .
H1051 H 0.3543 0.2995 0.5354 0.0751 0.729(3) Uiso DR . P 1 1 .
H1052 H 0.2080 0.2877 0.4957 0.0751 0.729(3) Uiso DR . P 1 1 .
H1061 H 0.4950 0.4000 0.4759 0.0659 0.729(3) Uiso DR . P 1 1 .
H1062 H 0.3503 0.3861 0.4357 0.0659 0.729(3) Uiso DR . P 1 1 .
H1081 H -0.0884 0.4539 0.4714 0.0659 0.729(3) Uiso DR . P 1 1 .
H1082 H 0.0178 0.5085 0.4272 0.0659 0.729(3) Uiso DR . P 1 1 .
H1083 H 0.0631 0.3921 0.4478 0.0659 0.729(3) Uiso DR . P 1 1 .
H1091 H -0.0569 0.5979 0.5298 0.0755 0.729(3) Uiso DR . P 1 1 .
H1092 H 0.1140 0.6399 0.5497 0.0755 0.729(3) Uiso DR . P 1 1 .
H1093 H 0.0548 0.6674 0.4924 0.0755 0.729(3) Uiso DR . P 1 1 .
H2031 H 0.3688 0.4686 0.5930 0.0839 0.271(3) Uiso DR . P 1 2 .
H2032 H 0.4336 0.3628 0.5655 0.0839 0.271(3) Uiso DR . P 1 2 .
H2041 H 0.1232 0.3889 0.5617 0.0660 0.271(3) Uiso DR . P 1 2 .
H2051 H 0.2932 0.2632 0.5037 0.0815 0.271(3) Uiso DR . P 1 2 .
H2052 H 0.1241 0.2987 0.4798 0.0815 0.271(3) Uiso DR . P 1 2 .
H2061 H 0.4285 0.3606 0.4416 0.0684 0.271(3) Uiso DR . P 1 2 .
H2062 H 0.2596 0.3917 0.4161 0.0684 0.271(3) Uiso DR . P 1 2 .
H2081 H -0.0824 0.5165 0.4974 0.0726 0.271(3) Uiso DR . P 1 2 .
H2082 H 0.0072 0.5699 0.4493 0.0726 0.271(3) Uiso DR . P 1 2 .
H2083 H 0.0092 0.4432 0.4563 0.0726 0.271(3) Uiso DR . P 1 2 .
H2091 H 0.0591 0.6190 0.5593 0.0920 0.271(3) Uiso DR . P 1 2 .
H2092 H 0.2510 0.6197 0.5643 0.0920 0.271(3) Uiso DR . P 1 2 .
H2093 H 0.1656 0.6824 0.5180 0.0920 0.271(3) Uiso DR . P 1 2 .
H1101 H 0.4681 0.6434 0.4505 0.0489 0.729(3) Uiso DR . P 1 1 .
H1102 H 0.2813 0.6684 0.4418 0.0489 0.729(3) Uiso DR . P 1 1 .
H1103 H 0.4636 0.6472 0.4521 0.0489 0.271(3) Uiso DR . P 1 2 .
H1104 H 0.2739 0.6622 0.4445 0.0489 0.271(3) Uiso DR . P 1 2 .

loop_
_atom_site_aniso_label
_atom_site_aniso_U_11
_atom_site_aniso_U_22
_atom_site_aniso_U_33
_atom_site_aniso_U_23
_atom_site_aniso_U_13
_atom_site_aniso_U_12
N1 0.0232(6) 0.0267(6) 0.0276(6) -0.0029(5) -0.0042(5) 0.0018(5)
C2 0.0232(7) 0.0320(8) 0.0272(7) -0.0009(6) -0.0015(6) 0.0022(6)
C3 0.0217(7) 0.0269(7) 0.0270(7) 0.0003(6) 0.0006(6) -0.0032(6)
C4 0.0199(7) 0.0197(6) 0.0283(7) 0.0019(6) -0.0010(6) 0.0006(5)
C5 0.0259(7) 0.0254(7) 0.0309(8) -0.0037(6) -0.0017(6) -0.0018(6)
C6 0.0274(8) 0.0349(8) 0.0277(7) -0.0023(6) 0.0003(6) 0.0057(7)
C7 0.0217(7) 0.0360(8) 0.0341(8) 0.0048(7) 0.0023(6) 0.0007(6)
C8 0.0199(7) 0.0253(7) 0.0376(8) 0.0014(6) -0.0022(6) -0.0017(6)
C9 0.0204(7) 0.0205(6) 0.0286(7) 0.0007(5) -0.0027(6) 0.0022(6)
C10 0.0341(9) 0.0606(12) 0.0295(8) -0.0090(8) 0.0038(7) -0.0022(8)
C11 0.0348(9) 0.0342(8) 0.0396(9) 0.0112(8) 0.0023(7) -0.0040(7)
C12 0.0182(7) 0.0311(8) 0.0321(8) -0.0002(7) -0.0012(6) -0.0037(6)
C13 0.0162(7) 0.0297(8) 0.0360(8) -0.0018(6) -0.0027(6) -0.0020(6)
C14 0.0316(9) 0.0360(9) 0.0366(9) 0.0009(7) -0.0027(7) 0.0038(7)
C15 0.0431(10) 0.0562(12) 0.0517(11) 0.0191(10) -0.0070(9) -0.0018(9)
C16 0.0400(10) 0.0353(10) 0.0909(18) 0.0201(10) -0.0191(11) -0.0046(8)
C17 0.0310(9) 0.0304(9) 0.0902(17) -0.0145(10) -0.0140(10) 0.0026(7)
C18 0.0220(7) 0.0369(9) 0.0513(10) -0.0125(8) -0.0028(7) -0.0011(6)
C101 0.0442(16) 0.0298(12) 0.0228(11) 0.0059(10) -0.0024(11) -0.0020(11)
C102 0.0675(19) 0.0617(18) 0.0328(14) 0.0115(12) -0.0184(14) -0.0126(15)
C103 0.084(2) 0.081(2) 0.0298(14) 0.0163(14) -0.0114(14) -0.0129(18)
C104 0.0603(18) 0.0492(16) 0.0283(13) 0.0166(12) 0.0060(13) -0.0043(15)
C105 0.083(2) 0.0404(15) 0.066(2) 0.0227(15) 0.0162(18) 0.0069(15)
C106 0.0684(18) 0.0326(14) 0.0636(18) 0.0148(13) 0.0189(16) 0.0110(15)
C107 0.0486(15) 0.0369(13) 0.0240(12) 0.0056(10) 0.0030(11) -0.0038(12)
C108 0.0518(17) 0.0674(18) 0.0374(15) 0.0096(14) -0.0043(13) -0.0239(15)
C109 0.073(2) 0.0561(18) 0.0553(18) 0.0034(14) 0.0229(16) 0.0108(16)
O111 0.093(2) 0.097(2) 0.0480(13) 0.0185(13) -0.0351(14) -0.0392(17)
C201 0.044(4) 0.077(5) 0.020(3) 0.003(3) -0.004(3) -0.018(4)
C202 0.051(4) 0.132(6) 0.036(3) 0.036(4) -0.009(3) -0.032(4)
C203 0.051(4) 0.112(5) 0.036(3) 0.036(3) -0.011(3) -0.012(4)
C204 0.056(4) 0.091(5) 0.047(4) 0.029(4) -0.010(3) -0.016(4)
C205 0.092(5) 0.066(5) 0.063(5) 0.033(4) -0.003(4) -0.016(4)
C206 0.080(4) 0.052(4) 0.054(4) 0.020(3) 0.005(3) 0.002(4)
C207 0.060(4) 0.079(5) 0.039(4) 0.008(3) 0.004(3) -0.004(4)
C208 0.063(4) 0.080(5) 0.061(5) 0.008(3) -0.002(3) -0.008(5)
C209 0.109(5) 0.101(5) 0.052(5) -0.008(4) 0.018(3) 0.010(7)
O211 0.056(4) 0.198(8) 0.057(4) 0.058(5) -0.023(3) -0.051(5)
C110 0.0550(11) 0.0358(9) 0.0291(8) 0.0042(7) -0.0060(8) -0.0120(8)
S112 0.02412(18) 0.03105(19) 0.02706(18) 0.00470(15) -0.00001(14) 0.00450(14)
O113 0.0523(9) 0.0657(9) 0.0644(10) 0.0214(8) 0.0201(8) 0.0331(8)
O114 0.0418(7) 0.0371(6) 0.0361(6) 0.0111(5) -0.0147(5) -0.0112(5)
O115 0.0340(6) 0.0448(7) 0.0384(6) 0.0133(5) 0.0021(5) -0.0079(5)

loop_
_atom_type_symbol
_atom_type_scat_dispersion_real
_atom_type_scat_dispersion_imag
_atom_type_scat_Cromer_Mann_a1
_atom_type_scat_Cromer_Mann_b1
_atom_type_scat_Cromer_Mann_a2
_atom_type_scat_Cromer_Mann_b2
_atom_type_scat_Cromer_Mann_a3
_atom_type_scat_Cromer_Mann_b3
_atom_type_scat_Cromer_Mann_a4
_atom_type_scat_Cromer_Mann_b4
_atom_type_scat_Cromer_Mann_c
_atom_type_scat_source
C 0.0181 0.0091 2.3100 20.8439 1.0200 10.2075 1.5886 0.5687 0.8650 51.6512 0.2156 'International Tables Vol C 4.2.6.8 and 6.1.1.4'
H 0.0000 0.0000 0.4930 10.5109 0.3229 26.1257 0.1402 3.1424 0.0408 57.7998 0.0030 'International Tables Vol C 4.2.6.8 and 6.1.1.4'
N 0.0311 0.0180 12.2126 0.0057 3.1322 9.8933 2.0125 28.9975 1.1663 0.5826 -11.5290 'International Tables Vol C 4.2.6.8 and 6.1.1.4'
O 0.0492 0.0322 3.0485 13.2771 2.2868 5.7011 1.5463 0.3239 0.8670 32.9089 0.2508 'International Tables Vol C 4.2.6.8 and 6.1.1.4'
S 0.3331 0.5567 6.9053 1.4679 5.2034 22.2151 1.4379 0.2536 1.5863 56.1720 0.8669 'International Tables Vol C 4.2.6.8 and 6.1.1.4'

loop_
_geom_angle_atom_site_label_1
_geom_angle_site_symmetry_1
_geom_angle_atom_site_label_2
_geom_angle_site_symmetry_2
_geom_angle_atom_site_label_3
_geom_angle_site_symmetry_3
_geom_angle
_geom_angle_publ_flag
C2 . N1 . C9 . 111.45(13) yes
C2 . N1 . H11 . 122.9(10) no
C9 . N1 . H11 . 125.6(10) no
N1 . C2 . C3 . 110.65(13) yes
N1 . C2 . C10 . 122.91(15) yes
C3 . C2 . C10 . 126.39(14) yes
C2 . C3 . C4 . 100.99(12) yes
C2 . C3 . C11 . 110.97(13) yes
C4 . C3 . C11 . 112.44(13) yes
C2 . C3 . C12 . 110.82(12) yes
C4 . C3 . C12 . 113.03(12) yes
C11 . C3 . C12 . 108.47(12) yes
C3 . C4 . C5 . 131.82(14) yes
C3 . C4 . C9 . 108.65(13) yes
C5 . C4 . C9 . 119.52(14) yes
C4 . C5 . C6 . 118.06(14) yes
C4 . C5 . H51 . 122.8 no
C6 . C5 . H51 . 119.2 no
C5 . C6 . C7 . 121.07(15) yes
C5 . C6 . H61 . 118.8 no
C7 . C6 . H61 . 120.1 no
C6 . C7 . C8 . 121.46(15) yes
C6 . C7 . H71 . 119.1 no
C8 . C7 . H71 . 119.4 no
C7 . C8 . C9 . 116.23(14) yes
C7 . C8 . H81 . 119.1 no
C9 . C8 . H81 . 124.6 no
N1 . C9 . C4 . 108.21(13) yes
N1 . C9 . C8 . 128.07(14) yes
C4 . C9 . C8 . 123.66(14) yes
C2 . C10 . H103 . 112.6 no
C2 . C10 . H101 . 112.5 no
H103 . C10 . H101 . 112.8 no
C2 . C10 . H102 . 105.9 no
H103 . C10 . H102 . 107.2 no
H101 . C10 . H102 . 105.1 no
C3 . C11 . H113 . 111.6 no
C3 . C11 . H112 . 113.4 no
H113 . C11 . H112 . 105.3 no
C3 . C11 . H111 . 112.4 no
H113 . C11 . H111 . 106.7 no
H112 . C11 . H111 . 106.9 no
C3 . C12 . C13 . 115.38(12) yes
C3 . C12 . H122 . 105.3 no
C13 . C12 . H122 . 110.7 no
C3 . C12 . H121 . 106.5 no
C13 . C12 . H121 . 110.0 no
H122 . C12 . H121 . 108.6 no
C12 . C13 . C14 . 120.57(15) yes
C12 . C13 . C18 . 121.32(15) yes
C14 . C13 . C18 . 118.08(16) yes
C13 . C14 . C15 . 120.88(18) yes
C13 . C14 . H141 . 120.9 no
C15 . C14 . H141 . 118.2 no
C14 . C15 . C16 . 120.3(2) yes
C14 . C15 . H151 . 117.5 no
C16 . C15 . H151 . 122.2 no
C15 . C16 . C17 . 119.45(19) yes
C15 . C16 . H161 . 122.3 no
C17 . C16 . H161 . 118.2 no
C16 . C17 . C18 . 120.83(19) yes
C16 . C17 . H171 . 120.4 no
C18 . C17 . H171 . 118.8 no
C13 . C18 . C17 . 120.43(19) yes
C13 . C18 . H181 . 118.4 no
C17 . C18 . H181 . 121.2 no
C102 . C101 . C106 . 104.82(8) yes
C102 . C101 . C107 . 98.61(8) yes
C106 . C101 . C107 . 102.23(7) yes
C102 . C101 . C110 . 110.77(13) yes
C106 . C101 . C110 . 116.97(14) yes
C107 . C101 . C110 . 120.91(14) yes
C101 . C102 . C103 . 107.04(7) yes
C101 . C102 . O111 . 126.29(8) yes
C103 . C102 . O111 . 126.66(8) yes
C102 . C103 . C104 . 101.75(7) yes
C102 . C103 . H1031 . 111.2 no
C104 . C103 . H1031 . 112.5 no
C102 . C103 . H1032 . 111.2 no
C104 . C103 . H1032 . 110.5 no
H1031 . C103 . H1032 . 109.5 no
C103 . C104 . C105 . 107.59(7) yes
C103 . C104 . C107 . 102.23(7) yes
C105 . C104 . C107 . 103.00(7) yes
C103 . C104 . H1041 . 114.2 no
C105 . C104 . H1041 . 114.4 no
C107 . C104 . H1041 . 114.2 no
C104 . C105 . C106 . 103.23(7) yes
C104 . C105 . H1051 . 111.3 no
C106 . C105 . H1051 . 110.9 no
C104 . C105 . H1052 . 110.6 no
C106 . C105 . H1052 . 111.2 no
H1051 . C105 . H1052 . 109.5 no
C101 . C106 . C105 . 103.52(7) yes
C101 . C106 . H1061 . 111.6 no
C105 . C106 . H1061 . 111.1 no
C101 . C106 . H1062 . 110.1 no
C105 . C106 . H1062 . 110.8 no
H1061 . C106 . H1062 . 109.5 no
C104 . C107 . C101 . 93.95(7) yes
C104 . C107 . C108 . 112.77(7) yes
C101 . C107 . C108 . 116.05(7) yes
C104 . C107 . C109 . 114.83(7) yes
C101 . C107 . C109 . 113.47(7) yes
C108 . C107 . C109 . 105.88(7) yes
C107 . C108 . H1081 . 111.1 no
C107 . C108 . H1082 . 110.3 no
H1081 . C108 . H1082 . 109.5 no
C107 . C108 . H1083 . 107.0 no
H1081 . C108 . H1083 . 109.5 no
H1082 . C108 . H1083 . 109.5 no
C107 . C109 . H1091 . 109.8 no
C107 . C109 . H1092 . 109.1 no
H1091 . C109 . H1092 . 109.5 no
C107 . C109 . H1093 . 109.5 no
H1091 . C109 . H1093 . 109.5 no
H1092 . C109 . H1093 . 109.5 no
C202 . C201 . C206 . 104.84(9) yes
C202 . C201 . C207 . 98.75(8) yes
C206 . C201 . C207 . 102.20(8) yes
C202 . C201 . C110 . 110.6(2) yes
C206 . C201 . C110 . 124.8(2) yes
C207 . C201 . C110 . 112.4(2) yes
C201 . C202 . C203 . 107.04(7) yes
C201 . C202 . O211 . 126.23(8) yes
C203 . C202 . O211 . 126.71(8) yes
C202 . C203 . C204 . 101.70(8) yes
C202 . C203 . H2031 . 111.3 no
C204 . C203 . H2031 . 112.5 no
C202 . C203 . H2032 . 111.2 no
C204 . C203 . H2032 . 110.5 no
H2031 . C203 . H2032 . 109.5 no
C203 . C204 . C205 . 107.56(7) yes
C203 . C204 . C207 . 102.25(8) yes
C205 . C204 . C207 . 102.92(8) yes
C203 . C204 . H2041 . 114.3 no
C205 . C204 . H2041 . 114.4 no
C207 . C204 . H2041 . 114.2 no
C204 . C205 . C206 . 103.17(7) yes
C204 . C205 . H2051 . 111.4 no
C206 . C205 . H2051 . 110.9 no
C204 . C205 . H2052 . 110.6 no
C206 . C205 . H2052 . 111.2 no
H2051 . C205 . H2052 . 109.5 no
C201 . C206 . C205 . 103.48(8) yes
C201 . C206 . H2061 . 111.6 no
C205 . C206 . H2061 . 111.2 no
C201 . C206 . H2062 . 110.1 no
C205 . C206 . H2062 . 110.9 no
H2061 . C206 . H2062 . 109.5 no
C201 . C207 . C204 . 93.98(8) yes
C201 . C207 . C208 . 115.88(8) yes
C204 . C207 . C208 . 112.70(7) yes
C201 . C207 . C209 . 113.57(8) yes
C204 . C207 . C209 . 114.93(8) yes
C208 . C207 . C209 . 105.89(7) yes
C207 . C208 . H2081 . 111.2 no
C207 . C208 . H2082 . 110.4 no
H2081 . C208 . H2082 . 109.5 no
C207 . C208 . H2083 . 106.9 no
H2081 . C208 . H2083 . 109.5 no
H2082 . C208 . H2083 . 109.5 no
C207 . C209 . H2091 . 109.7 no
C207 . C209 . H2092 . 109.2 no
H2091 . C209 . H2092 . 109.5 no
C207 . C209 . H2093 . 109.4 no
H2091 . C209 . H2093 . 109.5 no
H2092 . C209 . H2093 . 109.5 no
C101 . C110 . S112 . 122.83(13) yes
C101 . C110 . H1101 . 106.0 no
S112 . C110 . H1101 . 106.0 no
C101 . C110 . H1102 . 106.3 no
S112 . C110 . H1102 . 105.9 no
H1101 . C110 . H1102 . 109.5 no
C201 . C110 . S112 . 110.8(2) yes
C201 . C110 . H1103 . 109.0 no
S112 . C110 . H1103 . 109.4 no
C201 . C110 . H1104 . 108.9 no
S112 . C110 . H1104 . 109.3 no
H1103 . C110 . H1104 . 109.5 no
C110 . S112 . O113 . 106.72(10) yes
C110 . S112 . O114 . 106.26(9) yes
O113 . S112 . O114 . 113.61(10) yes
C110 . S112 . O115 . 104.97(8) yes
O113 . S112 . O115 . 113.89(9) yes
O114 . S112 . O115 . 110.62(7) yes

loop_
_geom_bond_atom_site_label_1
_geom_bond_site_symmetry_1
_geom_bond_atom_site_label_2
_geom_bond_site_symmetry_2
_geom_bond_distance
_geom_bond_publ_flag
N1 . C2 . 1.295(2) yes
N1 . C9 . 1.420(2) yes
N1 . H11 . 0.910(15) no
C2 . C3 . 1.511(2) yes
C2 . C10 . 1.473(2) yes
C3 . C4 . 1.506(2) yes
C3 . C11 . 1.538(2) yes
C3 . C12 . 1.559(2) yes
C4 . C5 . 1.382(2) yes
C4 . C9 . 1.383(2) yes
C5 . C6 . 1.397(2) yes
C5 . H51 . 0.918 no
C6 . C7 . 1.387(2) yes
C6 . H61 . 0.960 no
C7 . C8 . 1.385(2) yes
C7 . H71 . 0.930 no
C8 . C9 . 1.383(2) yes
C8 . H81 . 0.947 no
C10 . H103 . 0.969 no
C10 . H101 . 0.975 no
C10 . H102 . 0.967 no
C11 . H113 . 0.990 no
C11 . H112 . 0.987 no
C11 . H111 . 0.982 no
C12 . C13 . 1.501(2) yes
C12 . H122 . 0.967 no
C12 . H121 . 0.970 no
C13 . C14 . 1.394(2) yes
C13 . C18 . 1.395(2) yes
C14 . C15 . 1.387(3) yes
C14 . H141 . 0.931 no
C15 . C16 . 1.375(3) yes
C15 . H151 . 0.957 no
C16 . C17 . 1.377(4) yes
C16 . H161 . 0.923 no
C17 . C18 . 1.385(3) yes
C17 . H171 . 0.952 no
C18 . H181 . 0.959 no
C101 . C102 . 1.529(2) yes
C101 . C106 . 1.546(2) yes
C101 . C107 . 1.553(2) yes
C101 . C110 . 1.535(2) yes
C102 . C103 . 1.511(2) yes
C102 . O111 . 1.208(3) yes
C103 . C104 . 1.515(3) yes
C103 . H1031 . 0.950 no
C103 . H1032 . 0.950 no
C104 . C105 . 1.517(3) yes
C104 . C107 . 1.549(2) yes
C104 . H1041 . 0.950 no
C105 . C106 . 1.559(2) yes
C105 . H1051 . 0.950 no
C105 . H1052 . 0.950 no
C106 . H1061 . 0.950 no
C106 . H1062 . 0.950 no
C107 . C108 . 1.520(3) yes
C107 . C109 . 1.523(3) yes
C108 . H1081 . 0.950 no
C108 . H1082 . 0.950 no
C108 . H1083 . 0.950 no
C109 . H1091 . 0.950 no
C109 . H1092 . 0.950 no
C109 . H1093 . 0.950 no
C201 . C202 . 1.511(3) yes
C201 . C206 . 1.559(4) yes
C201 . C207 . 1.553(3) yes
C201 . C110 . 1.534(5) yes
C202 . C203 . 1.522(3) yes
C202 . O211 . 1.209(4) yes
C203 . C204 . 1.512(4) yes
C203 . H2031 . 0.950 no
C203 . H2032 . 0.950 no
C204 . C205 . 1.517(4) yes
C204 . C207 . 1.553(3) yes
C204 . H2041 . 0.950 no
C205 . C206 . 1.561(3) yes
C205 . H2051 . 0.950 no
C205 . H2052 . 0.950 no
C206 . H2061 . 0.950 no
C206 . H2062 . 0.950 no
C207 . C208 . 1.508(5) yes
C207 . C209 . 1.528(5) yes
C208 . H2081 . 0.950 no
C208 . H2082 . 0.950 no
C208 . H2083 . 0.950 no
C209 . H2091 . 0.950 no
C209 . H2092 . 0.950 no
C209 . H2093 . 0.950 no
C110 . S112 . 1.7802(18) yes
C110 . H1101 . 0.950 no
C110 . H1102 . 0.950 no
C110 . S112 . 1.7802(18) yes
C110 . H1103 . 0.950 no
C110 . H1104 . 0.950 no
S112 . O113 . 1.4303(14) yes
S112 . O114 . 1.4666(13) yes
S112 . O115 . 1.4560(13) yes

loop_
_geom_hbond_atom_site_label_D
_geom_hbond_site_symmetry_D
_geom_hbond_atom_site_label_H
_geom_hbond_site_symmetry_H
_geom_hbond_atom_site_label_A
_geom_hbond_site_symmetry_A
_geom_hbond_angle_DHA
_geom_hbond_distance_DH
_geom_hbond_distance_HA
_geom_hbond_distance_DA
_geom_hbond_publ_flag
C5 . H51 . O114 . 163 0.92 2.36 3.254(4) yes
C10 . H101 . O115 4_645 162 0.98 2.41 3.351(4) yes
C15 . H151 . O211 3_456 150 0.96 2.31 3.171(4) yes
N1 . H11 . O114 4_545 178.5(17) 0.910(15) 1.743(15) 2.653(4) yes
C108 . H1082 . O114 . 132 0.95 2.52 3.235(4) yes
C206 . H2062 . O114 . 129 0.95 2.42 3.107(4) yes
C209 . H2092 . O111 . 126 0.95 2.12 2.789(4) yes
